data_4349509
loop_
_publ_author_name
'Du, Xi'
'Fan, Ruiqing'
'Fan, Jizhuang'
'Qiang, Liangsheng'
'Song, Yang'
'Dong, Yuwei'
'Xing, Kai'
'Wang, Ping'
'Yang, Yulin'

_publ_section_title
;
 Self-assembly of two supramolecular indium(iii) metal--organic frameworks
 for reversible iodine capture and large band gap change semiconductor
 behavior
;
_journal_issue 11
_journal_name_full 'Inorganic Chemistry Frontiers'
_journal_page_first 1480
_journal_paper_doi 10.1039/C6QI00259E
_journal_volume 3
_journal_year 2016
_chemical_formula_sum 'C54 H41 Cl4 In2 N9 O6'
_chemical_formula_weight 1283.40
_space_group_IT_number 14
_space_group_name_Hall '-P 2ybc'
_space_group_name_H-M_alt 'P 1 21/c 1'
_symmetry_cell_setting monoclinic
_symmetry_space_group_name_H-M 'P 1 21/c 1'
_atom_sites_solution_hydrogens geom
_atom_sites_solution_primary direct
_atom_sites_solution_secondary difmap
_audit_creation_method SHELXL-97
_audit_update_record
;
2016-05-26 deposited with the CCDC.
2016-09-20 downloaded from the CCDC.
;
_cell_angle_alpha 90.00
_cell_angle_beta 92.797(2)
_cell_angle_gamma 90.00
_cell_formula_units_Z 4
_cell_length_a 14.9345(7)
_cell_length_b 21.3890(10)
_cell_length_c 17.4012(9)
_cell_measurement_reflns_used 10199
_cell_measurement_temperature 173(2)
_cell_measurement_theta_max 25.38
_cell_measurement_theta_min 3.02
_cell_volume 5551.9(5)
_computing_cell_refinement 'Bruker SMART'
_computing_data_collection 'Bruker SMART'
_computing_data_reduction 'Bruker SAINT'
_computing_molecular_graphics SHELXP-97
_computing_publication_material SHELXTL
_computing_structure_refinement 'SHELXL-97 (Sheldrick, 1997)'
_computing_structure_solution 'SHELXS-97 (Sheldrick, 1990)'
_diffrn_ambient_temperature 173(2)
_diffrn_measured_fraction_theta_full 0.989
_diffrn_measured_fraction_theta_max 0.981
_diffrn_measurement_device_type 'Bruker Smart APEX CCD area detector'
_diffrn_measurement_method 'phi and omega scans'
_diffrn_radiation_monochromator graphite
_diffrn_radiation_source 'fine-focus sealed tube'
_diffrn_radiation_type MoK\a
_diffrn_radiation_wavelength 0.71073
_diffrn_reflns_av_R_equivalents 0.0990
_diffrn_reflns_av_sigmaI/netI 0.1082
_diffrn_reflns_limit_h_max 17
_diffrn_reflns_limit_h_min -16
_diffrn_reflns_limit_k_max 24
_diffrn_reflns_limit_k_min -25
_diffrn_reflns_limit_l_max 20
_diffrn_reflns_limit_l_min -21
_diffrn_reflns_number 29990
_diffrn_reflns_theta_full 25.00
_diffrn_reflns_theta_max 25.38
_diffrn_reflns_theta_min 3.02
_diffrn_standards_decay_% 0
_diffrn_standards_interval_count 0
_diffrn_standards_interval_time 0
_diffrn_standards_number 0
_exptl_absorpt_coefficient_mu 1.080
_exptl_absorpt_correction_T_max 0.8130
_exptl_absorpt_correction_T_min 0.7740
_exptl_absorpt_correction_type multi-scan
_exptl_crystal_colour yellow
_exptl_crystal_density_diffrn 1.535
_exptl_crystal_density_method 'not measured'
_exptl_crystal_description block
_exptl_crystal_F_000 2568
_exptl_crystal_size_max 0.25
_exptl_crystal_size_mid 0.21
_exptl_crystal_size_min 0.20
_refine_diff_density_max 1.711
_refine_diff_density_min -1.207
_refine_diff_density_rms 0.151
_refine_ls_extinction_method none
_refine_ls_goodness_of_fit_ref 1.041
_refine_ls_hydrogen_treatment mixed
_refine_ls_matrix_type full
_refine_ls_number_parameters 676
_refine_ls_number_reflns 10011
_refine_ls_number_restraints 0
_refine_ls_restrained_S_all 1.041
_refine_ls_R_factor_all 0.1294
_refine_ls_R_factor_gt 0.0625
_refine_ls_shift/su_max 0.000
_refine_ls_shift/su_mean 0.000
_refine_ls_structure_factor_coef Fsqd
_refine_ls_weighting_details 'calc w=1/[\s^2^(Fo^2^)+(0.1000P)^2^+0.0000P] where P=(Fo^2^+2Fc^2^)/3'
_refine_ls_weighting_scheme calc
_refine_ls_wR_factor_gt 0.1543
_refine_ls_wR_factor_ref 0.1903
_reflns_number_gt 6003
_reflns_number_total 10011
_reflns_threshold_expression >2sigma(I)
_cod_data_source_file c6qi00259e2.cif
_cod_data_source_block 2
_cod_depositor_comments
;
The following automatic conversions were performed:

data item '_symmetry_cell_setting' value 'Monoclinic' was changed to
'monoclinic' in accordance with the
/home/saulius/struct/COD-crude-data/automatic-downloads/DataCite-retrospective/RSC/depositions/lib/dictionaries/cif_core.dic
dictionary named 'cif_core.dic' version 2.4.2 last updated on
2011-04-26.

Automatic conversion script
Id: cif_fix_values 6909 2019-04-08 15:41:33Z antanas 
;
_cod_original_sg_symbol_H-M 'P 21/c'
_cod_database_code 4349509

loop_
_symmetry_equiv_pos_as_xyz
'x, y, z'
'-x, y+1/2, -z+1/2'
'-x, -y, -z'
'x, -y-1/2, z-1/2'

loop_
_atom_site_label
_atom_site_type_symbol
_atom_site_fract_x
_atom_site_fract_y
_atom_site_fract_z
_atom_site_U_iso_or_equiv
_atom_site_adp_type
_atom_site_occupancy
_atom_site_symmetry_multiplicity
_atom_site_calc_flag
_atom_site_refinement_flags
In1 In -0.90608(4) 0.08519(3) -0.18930(3) 0.02558(18) Uani 1 1 d .
In2 In -0.39511(4) 0.17622(3) 0.03343(3) 0.02704(18) Uani 1 1 d .
Cl1 Cl -0.81349(16) 0.02753(11) -0.27478(14) 0.0437(6) Uani 1 1 d .
Cl2 Cl -1.00256(15) 0.14364(12) -0.27765(13) 0.0425(6) Uani 1 1 d .
Cl3 Cl -0.49403(15) 0.26576(10) 0.02574(13) 0.0382(5) Uani 1 1 d .
Cl4 Cl -0.29318(15) 0.20577(11) 0.13901(13) 0.0402(6) Uani 1 1 d .
O1 O -0.8376(4) 0.0642(3) -0.0804(3) 0.0295(13) Uani 1 1 d .
O2 O -0.7626(4) 0.1072(3) 0.0206(3) 0.0352(15) Uani 1 1 d .
O3 O -0.3321(4) 0.0902(3) -0.0044(3) 0.0340(14) Uani 1 1 d .
O4 O -0.2750(4) 0.0445(3) -0.1056(4) 0.0399(15) Uani 1 1 d .
N1 N -1.0077(4) 0.1202(3) -0.0908(4) 0.0254(15) Uani 1 1 d .
N2 N -0.9968(4) 0.0075(3) -0.1632(4) 0.0248(15) Uani 1 1 d .
N3 N -1.1020(4) -0.0363(3) -0.0925(4) 0.0281(16) Uani 1 1 d .
H3A H -1.1421 -0.0404 -0.0575 0.034 Uiso 1 1 calc R
N4 N -0.7926(4) 0.1583(3) -0.1722(4) 0.0238(15) Uani 1 1 d .
N5 N -0.4807(4) 0.1142(3) 0.0994(4) 0.0258(16) Uani 1 1 d .
N6 N -0.5934(5) 0.0443(3) 0.1032(4) 0.0305(17) Uani 1 1 d .
H6A H -0.6367 0.0188 0.0874 0.037 Uiso 1 1 calc R
N7 N -0.5036(4) 0.1292(3) -0.0576(4) 0.0221(14) Uani 1 1 d .
N8 N -0.2937(4) 0.2046(3) -0.0556(4) 0.0280(16) Uani 1 1 d .
N9 N -0.288(5) 0.058(4) -0.377(3) 0.54(7) Uani 1 1 d .
C1 C -0.9630(6) 0.2284(4) -0.0832(6) 0.037(2) Uani 1 1 d .
H1A H -0.9327 0.2234 -0.1296 0.045 Uiso 1 1 calc R
C2 C -0.9604(7) 0.2855(4) -0.0458(5) 0.042(2) Uani 1 1 d .
H2A H -0.9272 0.3194 -0.0653 0.051 Uiso 1 1 calc R
C3 C -1.0084(7) 0.2928(5) 0.0227(6) 0.053(3) Uani 1 1 d .
H3B H -1.0069 0.3320 0.0483 0.064 Uiso 1 1 calc R
C4 C -1.0568(7) 0.2445(4) 0.0527(6) 0.045(3) Uani 1 1 d .
H4A H -1.0895 0.2507 0.0975 0.055 Uiso 1 1 calc R
C5 C -1.0572(6) 0.1848(4) 0.0153(5) 0.033(2) Uani 1 1 d .
C6 C -1.0096(5) 0.1779(4) -0.0536(5) 0.0278(19) Uani 1 1 d .
C7 C -1.1045(6) 0.1330(4) 0.0443(5) 0.034(2) Uani 1 1 d .
H7A H -1.1364 0.1371 0.0899 0.041 Uiso 1 1 calc R
C8 C -1.1040(5) 0.0767(4) 0.0059(5) 0.030(2) Uani 1 1 d .
H8A H -1.1355 0.0414 0.0238 0.035 Uiso 1 1 calc R
C9 C -1.0544(5) 0.0736(4) -0.0612(4) 0.0198(17) Uani 1 1 d .
C10 C -1.0512(5) 0.0148(4) -0.1054(4) 0.0254(18) Uani 1 1 d .
C11 C -1.0130(5) -0.0535(4) -0.1905(5) 0.0285(19) Uani 1 1 d .
C12 C -1.0779(5) -0.0805(4) -0.1456(5) 0.032(2) Uani 1 1 d .
C13 C -0.9740(6) -0.0862(4) -0.2507(5) 0.040(2) Uani 1 1 d .
H13A H -0.9305 -0.0678 -0.2817 0.048 Uiso 1 1 calc R
C14 C -1.0038(7) -0.1483(5) -0.2618(6) 0.050(3) Uani 1 1 d .
H14A H -0.9791 -0.1725 -0.3014 0.061 Uiso 1 1 calc R
C15 C -1.0682(7) -0.1756(5) -0.2171(6) 0.051(3) Uani 1 1 d .
H15A H -1.0857 -0.2176 -0.2270 0.061 Uiso 1 1 calc R
C16 C -1.1085(6) -0.1424(4) -0.1569(5) 0.037(2) Uani 1 1 d .
H16A H -1.1528 -0.1606 -0.1265 0.044 Uiso 1 1 calc R
C17 C -0.7897(5) 0.1071(4) -0.0485(5) 0.028(2) Uani 1 1 d .
C18 C -0.7607(5) 0.1596(4) -0.0995(4) 0.0243(18) Uani 1 1 d .
C19 C -0.6996(6) 0.2061(4) -0.0716(5) 0.030(2) Uani 1 1 d .
H19A H -0.6796 0.2067 -0.0189 0.035 Uiso 1 1 calc R
C20 C -0.6702(6) 0.2498(4) -0.1209(5) 0.036(2) Uani 1 1 d .
H20A H -0.6315 0.2824 -0.1027 0.043 Uiso 1 1 calc R
C21 C -0.6980(5) 0.2462(4) -0.2006(5) 0.0292(19) Uani 1 1 d .
C22 C -0.6622(6) 0.2881(4) -0.2554(5) 0.040(2) Uani 1 1 d .
H22A H -0.6229 0.3209 -0.2390 0.048 Uiso 1 1 calc R
C23 C -0.6858(6) 0.2802(5) -0.3325(6) 0.041(2) Uani 1 1 d .
H23A H -0.6611 0.3069 -0.3696 0.049 Uiso 1 1 calc R
C24 C -0.7467(6) 0.2323(4) -0.3566(6) 0.039(2) Uani 1 1 d .
H24A H -0.7629 0.2275 -0.4098 0.047 Uiso 1 1 calc R
C25 C -0.7826(6) 0.1927(4) -0.3040(5) 0.032(2) Uani 1 1 d .
H25A H -0.8239 0.1612 -0.3209 0.038 Uiso 1 1 calc R
C26 C -0.7583(5) 0.1987(4) -0.2249(5) 0.0250(18) Uani 1 1 d .
C27 C -0.4449(6) 0.1185(5) 0.2442(5) 0.040(2) Uani 1 1 d .
H27A H -0.3971 0.1477 0.2432 0.049 Uiso 1 1 calc R
C28 C -0.4727(7) 0.0927(5) 0.3133(6) 0.049(3) Uani 1 1 d .
H28A H -0.4432 0.1048 0.3606 0.059 Uiso 1 1 calc R
C29 C -0.5439(7) 0.0489(5) 0.3142(6) 0.050(3) Uani 1 1 d .
H29A H -0.5603 0.0322 0.3621 0.060 Uiso 1 1 calc R
C30 C -0.5908(7) 0.0293(5) 0.2472(5) 0.046(3) Uani 1 1 d .
H30A H -0.6385 0.0000 0.2480 0.056 Uiso 1 1 calc R
C31 C -0.5631(5) 0.0556(4) 0.1791(5) 0.0293(19) Uani 1 1 d .
C32 C -0.4920(6) 0.0985(4) 0.1769(5) 0.030(2) Uani 1 1 d .
C33 C -0.5418(5) 0.0809(4) 0.0586(5) 0.0252(18) Uani 1 1 d .
C34 C -0.5510(5) 0.0847(4) -0.0259(5) 0.0243(18) Uani 1 1 d .
C35 C -0.6058(5) 0.0398(4) -0.0667(5) 0.0271(19) Uani 1 1 d .
H35A H -0.6374 0.0084 -0.0405 0.033 Uiso 1 1 calc R
C36 C -0.6106(6) 0.0444(4) -0.1470(5) 0.030(2) Uani 1 1 d .
H36A H -0.6455 0.0153 -0.1769 0.036 Uiso 1 1 calc R
C37 C -0.5629(6) 0.0927(4) -0.1837(5) 0.030(2) Uani 1 1 d .
C38 C -0.5110(5) 0.1357(4) -0.1372(5) 0.0252(18) Uani 1 1 d .
C39 C -0.4680(5) 0.1860(4) -0.1712(5) 0.030(2) Uani 1 1 d .
H39A H -0.4365 0.2163 -0.1404 0.036 Uiso 1 1 calc R
C40 C -0.4721(6) 0.1910(5) -0.2509(5) 0.040(2) Uani 1 1 d .
H40A H -0.4410 0.2240 -0.2746 0.048 Uiso 1 1 calc R
C41 C -0.5226(7) 0.1472(5) -0.2981(6) 0.046(3) Uani 1 1 d .
H41A H -0.5245 0.1511 -0.3525 0.056 Uiso 1 1 calc R
C42 C -0.5677(7) 0.1002(4) -0.2646(5) 0.041(2) Uani 1 1 d .
H42A H -0.6027 0.0721 -0.2957 0.049 Uiso 1 1 calc R
C43 C -0.2945(5) 0.0913(4) -0.0654(5) 0.0245(18) Uani 1 1 d .
C44 C -0.2679(5) 0.1554(4) -0.0965(5) 0.029(2) Uani 1 1 d .
C45 C -0.2216(6) 0.1608(5) -0.1647(5) 0.039(2) Uani 1 1 d .
H45A H -0.2041 0.1248 -0.1921 0.047 Uiso 1 1 calc R
C46 C -0.2022(6) 0.2211(5) -0.1909(6) 0.041(2) Uani 1 1 d .
H46A H -0.1733 0.2269 -0.2377 0.049 Uiso 1 1 calc R
C47 C -0.2265(6) 0.2730(4) -0.1463(5) 0.036(2) Uani 1 1 d .
C48 C -0.2076(7) 0.3361(5) -0.1700(7) 0.055(3) Uani 1 1 d .
H48A H -0.1810 0.3438 -0.2176 0.066 Uiso 1 1 calc R
C49 C -0.2283(8) 0.3843(6) -0.1231(7) 0.064(3) Uani 1 1 d .
H49A H -0.2161 0.4259 -0.1388 0.076 Uiso 1 1 calc R
C50 C -0.2681(7) 0.3742(5) -0.0505(7) 0.061(3) Uani 1 1 d .
H50A H -0.2798 0.4089 -0.0185 0.073 Uiso 1 1 calc R
C51 C -0.2896(6) 0.3141(4) -0.0266(6) 0.041(2) Uani 1 1 d .
H51A H -0.3159 0.3072 0.0213 0.049 Uiso 1 1 calc R
C52 C -0.2708(6) 0.2635(4) -0.0761(5) 0.033(2) Uani 1 1 d .
OW2 O -0.6455(17) 0.0644(11) 0.5282(14) 0.301(12) Uani 1 1 d .
HW2A H -0.5923 0.0501 0.5325 0.451 Uiso 1 1 d R
HW2B H -0.6466 0.1010 0.5472 0.451 Uiso 1 1 d R
OW1 O -0.058(3) 0.504(4) 0.003(5) 0.59(4) Uani 1 1 d .
HW1A H -0.0179 0.4958 -0.0286 0.882 Uiso 1 1 d R
HW1B H -0.0727 0.5425 -0.0015 0.882 Uiso 1 1 d R
C53 C -0.1751(16) 0.0083(11) -0.3046(14) 0.147(8) Uani 1 1 d .
H53A H -0.1167 0.0292 -0.2997 0.220 Uiso 1 1 calc R
H53B H -0.1681 -0.0327 -0.3289 0.220 Uiso 1 1 calc R
H53C H -0.1986 0.0027 -0.2535 0.220 Uiso 1 1 calc R
C54 C -0.238(5) 0.047(3) -0.352(4) 0.29(3) Uani 1 1 d .

loop_
_atom_site_aniso_label
_atom_site_aniso_U_11
_atom_site_aniso_U_22
_atom_site_aniso_U_33
_atom_site_aniso_U_23
_atom_site_aniso_U_13
_atom_site_aniso_U_12
In1 0.0253(3) 0.0245(3) 0.0273(3) 0.0009(3) 0.0051(2) -0.0026(3)
In2 0.0252(3) 0.0254(3) 0.0309(3) 0.0012(3) 0.0055(3) -0.0012(3)
Cl1 0.0410(14) 0.0370(13) 0.0550(15) -0.0138(11) 0.0225(11) -0.0056(11)
Cl2 0.0382(13) 0.0544(15) 0.0346(13) 0.0130(11) -0.0001(10) 0.0027(11)
Cl3 0.0381(13) 0.0311(12) 0.0453(14) -0.0044(10) 0.0010(10) 0.0049(10)
Cl4 0.0354(13) 0.0500(14) 0.0349(12) -0.0040(11) 0.0000(10) -0.0057(11)
O1 0.026(3) 0.027(3) 0.036(3) 0.006(3) 0.006(3) -0.003(3)
O2 0.032(3) 0.054(4) 0.020(3) 0.007(3) 0.005(3) 0.001(3)
O3 0.033(3) 0.031(3) 0.038(4) 0.004(3) 0.002(3) -0.001(3)
O4 0.035(4) 0.041(4) 0.044(4) -0.003(3) 0.005(3) -0.001(3)
N1 0.022(4) 0.027(4) 0.026(4) -0.001(3) 0.000(3) 0.007(3)
N2 0.026(4) 0.025(4) 0.023(4) 0.002(3) 0.000(3) 0.001(3)
N3 0.027(4) 0.026(4) 0.031(4) 0.002(3) -0.001(3) 0.002(3)
N4 0.023(4) 0.019(3) 0.030(4) 0.002(3) 0.001(3) -0.004(3)
N5 0.018(4) 0.027(4) 0.032(4) 0.002(3) 0.002(3) -0.002(3)
N6 0.028(4) 0.033(4) 0.032(4) 0.007(3) 0.009(3) 0.001(3)
N7 0.018(3) 0.020(3) 0.028(4) 0.005(3) 0.004(3) 0.000(3)
N8 0.020(4) 0.041(4) 0.023(4) -0.002(3) 0.006(3) -0.008(3)
N9 0.62(11) 0.78(13) 0.24(5) -0.02(5) 0.21(6) -0.53(10)
C1 0.032(5) 0.026(5) 0.053(6) 0.001(4) -0.002(4) -0.005(4)
C2 0.055(6) 0.031(5) 0.041(6) -0.007(4) -0.004(5) 0.005(5)
C3 0.065(8) 0.049(7) 0.046(6) -0.011(5) 0.004(6) 0.006(6)
C4 0.057(7) 0.037(6) 0.042(6) -0.007(5) 0.000(5) 0.004(5)
C5 0.037(5) 0.032(5) 0.030(5) -0.004(4) 0.002(4) 0.011(4)
C6 0.022(4) 0.029(5) 0.032(5) -0.004(4) -0.005(4) 0.009(4)
C7 0.040(5) 0.037(5) 0.026(5) 0.002(4) -0.001(4) 0.006(4)
C8 0.023(4) 0.041(5) 0.024(4) -0.003(4) 0.001(4) 0.010(4)
C9 0.016(4) 0.028(5) 0.016(4) 0.005(3) 0.000(3) 0.010(3)
C10 0.022(4) 0.033(5) 0.022(4) 0.003(4) 0.007(4) -0.004(4)
C11 0.024(4) 0.035(5) 0.026(5) -0.009(4) 0.003(4) -0.010(4)
C12 0.021(4) 0.035(5) 0.041(5) 0.000(4) -0.003(4) 0.000(4)
C13 0.039(5) 0.038(5) 0.043(6) -0.016(5) 0.008(4) -0.007(4)
C14 0.045(6) 0.042(6) 0.066(7) -0.020(5) 0.019(5) -0.017(5)
C15 0.046(6) 0.044(6) 0.063(7) -0.010(5) 0.005(5) -0.017(5)
C16 0.029(5) 0.030(5) 0.052(6) -0.003(4) 0.005(4) -0.008(4)
C17 0.016(4) 0.032(5) 0.038(5) 0.007(4) 0.007(4) 0.009(4)
C18 0.024(4) 0.031(5) 0.019(4) 0.000(3) 0.005(3) 0.005(4)
C19 0.030(5) 0.031(5) 0.028(5) -0.002(4) 0.002(4) -0.002(4)
C20 0.033(5) 0.036(5) 0.038(5) 0.003(4) 0.002(4) 0.007(4)
C21 0.026(4) 0.030(5) 0.033(5) 0.007(4) 0.011(4) -0.002(4)
C22 0.031(5) 0.039(6) 0.050(6) 0.015(5) 0.006(4) -0.005(4)
C23 0.036(5) 0.046(6) 0.042(6) 0.011(5) 0.006(4) 0.008(5)
C24 0.032(5) 0.032(5) 0.054(6) 0.008(4) 0.009(5) 0.006(4)
C25 0.034(5) 0.040(5) 0.023(5) 0.005(4) 0.011(4) 0.011(4)
C26 0.018(4) 0.025(4) 0.032(5) 0.004(4) 0.009(4) 0.002(4)
C27 0.036(5) 0.053(6) 0.032(5) -0.002(4) 0.001(4) 0.010(5)
C28 0.055(7) 0.058(7) 0.034(6) 0.006(5) 0.008(5) 0.010(6)
C29 0.053(7) 0.063(7) 0.034(6) 0.008(5) 0.001(5) 0.002(6)
C30 0.039(6) 0.067(7) 0.034(5) 0.019(5) 0.012(5) 0.005(5)
C31 0.024(4) 0.036(5) 0.029(5) 0.005(4) 0.009(4) 0.000(4)
C32 0.028(5) 0.036(5) 0.025(5) 0.009(4) 0.007(4) 0.007(4)
C33 0.021(4) 0.019(4) 0.035(5) 0.006(4) 0.005(4) 0.010(4)
C34 0.019(4) 0.026(4) 0.027(4) 0.002(4) -0.002(3) 0.001(4)
C35 0.023(4) 0.028(5) 0.031(5) -0.003(4) 0.001(4) 0.006(4)
C36 0.031(5) 0.029(5) 0.032(5) 0.006(4) 0.007(4) 0.007(4)
C37 0.030(5) 0.027(5) 0.033(5) 0.005(4) 0.009(4) 0.003(4)
C38 0.020(4) 0.029(5) 0.027(5) 0.004(4) 0.006(4) 0.003(4)
C39 0.024(4) 0.036(5) 0.031(5) 0.013(4) 0.004(4) 0.010(4)
C40 0.041(6) 0.047(6) 0.032(5) 0.023(4) 0.006(4) 0.005(5)
C41 0.053(7) 0.049(6) 0.037(6) 0.005(5) 0.002(5) -0.003(5)
C42 0.047(6) 0.044(6) 0.030(5) 0.003(4) -0.004(4) 0.001(5)
C43 0.010(4) 0.025(4) 0.038(5) -0.004(4) 0.000(4) 0.009(3)
C44 0.025(5) 0.040(5) 0.022(4) 0.006(4) -0.003(4) 0.000(4)
C45 0.028(5) 0.054(6) 0.035(5) 0.008(5) 0.005(4) -0.003(5)
C46 0.031(5) 0.047(6) 0.045(6) 0.003(5) -0.002(4) -0.001(5)
C47 0.027(5) 0.042(5) 0.039(5) 0.014(4) 0.001(4) -0.009(4)
C48 0.049(7) 0.061(8) 0.054(7) 0.018(6) -0.012(5) -0.010(6)
C49 0.068(8) 0.048(7) 0.075(9) 0.017(7) 0.004(7) -0.018(6)
C50 0.044(7) 0.051(7) 0.088(9) 0.004(6) 0.008(6) -0.002(5)
C51 0.034(5) 0.031(5) 0.058(6) 0.007(5) 0.007(5) -0.004(4)
C52 0.028(5) 0.034(5) 0.038(5) 0.017(4) -0.001(4) -0.004(4)
OW2 0.30(3) 0.30(3) 0.30(3) 0.00(2) 0.01(2) 0.00(2)
OW1 0.59(11) 0.59(7) 0.59(6) 0.00(5) 0.03(12) 0.00(12)
C53 0.15(2) 0.15(2) 0.15(2) 0.000(16) 0.007(15) 0.000(16)
C54 0.29(6) 0.29(6) 0.29(7) 0.00(4) 0.01(4) 0.00(5)

loop_
_atom_type_symbol
_atom_type_description
_atom_type_scat_dispersion_real
_atom_type_scat_dispersion_imag
_atom_type_scat_source
C C 0.0033 0.0016 'International Tables Vol C Tables 4.2.6.8 and 6.1.1.4'
H H 0.0000 0.0000 'International Tables Vol C Tables 4.2.6.8 and 6.1.1.4'
Cl Cl 0.1484 0.1585 'International Tables Vol C Tables 4.2.6.8 and 6.1.1.4'
In In -0.7276 1.3100 'International Tables Vol C Tables 4.2.6.8 and 6.1.1.4'
N N 0.0061 0.0033 'International Tables Vol C Tables 4.2.6.8 and 6.1.1.4'
O O 0.0106 0.0060 'International Tables Vol C Tables 4.2.6.8 and 6.1.1.4'

loop_
_geom_angle_atom_site_label_1
_geom_angle_atom_site_label_2
_geom_angle_atom_site_label_3
_geom_angle
_geom_angle_site_symmetry_1
O1 In1 N2 86.1(2) .
O1 In1 N4 73.4(2) .
N2 In1 N4 159.4(2) .
O1 In1 Cl2 156.03(16) .
N2 In1 Cl2 99.69(17) .
N4 In1 Cl2 98.23(17) .
O1 In1 Cl1 99.96(16) .
N2 In1 Cl1 96.79(18) .
N4 In1 Cl1 89.22(17) .
Cl2 In1 Cl1 102.39(9) .
O1 In1 N1 74.6(2) .
N2 In1 N1 71.3(2) .
N4 In1 N1 100.3(2) .
Cl2 In1 N1 85.20(16) .
Cl1 In1 N1 166.97(17) .
O3 In2 N5 85.4(2) .
O3 In2 N8 73.3(2) .
N5 In2 N8 158.1(2) .
O3 In2 Cl4 100.69(16) .
N5 In2 Cl4 96.95(18) .
N8 In2 Cl4 91.84(17) .
O3 In2 Cl3 157.20(16) .
N5 In2 Cl3 97.89(18) .
N8 In2 Cl3 100.01(19) .
Cl4 In2 Cl3 101.29(8) .
O3 In2 N7 74.8(2) .
N5 In2 N7 72.9(2) .
N8 In2 N7 96.3(2) .
Cl4 In2 N7 169.00(16) .
Cl3 In2 N7 84.56(16) .
C17 O1 In1 117.7(5) .
C43 O3 In2 117.9(5) .
C9 N1 C6 117.3(7) .
C9 N1 In1 113.2(5) .
C6 N1 In1 128.3(5) .
C10 N2 C11 105.3(6) .
C10 N2 In1 118.1(5) .
C11 N2 In1 136.6(5) .
C10 N3 C12 106.0(7) .
C10 N3 H3A 127.0 .
C12 N3 H3A 127.0 .
C18 N4 C26 119.5(7) .
C18 N4 In1 111.2(5) .
C26 N4 In1 129.2(5) .
C33 N5 C32 105.8(7) .
C33 N5 In2 116.2(5) .
C32 N5 In2 138.0(5) .
C33 N6 C31 105.9(7) .
C33 N6 H6A 127.1 .
C31 N6 H6A 127.1 .
C34 N7 C38 117.9(7) .
C34 N7 In2 112.3(5) .
C38 N7 In2 128.8(5) .
C44 N8 C52 120.6(7) .
C44 N8 In2 111.5(5) .
C52 N8 In2 127.2(6) .
C2 C1 C6 120.8(9) .
C2 C1 H1A 119.6 .
C6 C1 H1A 119.6 .
C1 C2 C3 119.0(10) .
C1 C2 H2A 120.5 .
C3 C2 H2A 120.5 .
C4 C3 C2 121.8(10) .
C4 C3 H3B 119.1 .
C2 C3 H3B 119.1 .
C3 C4 C5 119.2(9) .
C3 C4 H4A 120.4 .
C5 C4 H4A 120.4 .
C7 C5 C6 119.5(8) .
C7 C5 C4 121.7(8) .
C6 C5 C4 118.7(8) .
N1 C6 C1 119.4(8) .
N1 C6 C5 120.2(8) .
C1 C6 C5 120.4(8) .
C8 C7 C5 119.6(8) .
C8 C7 H7A 120.2 .
C5 C7 H7A 120.2 .
C7 C8 C9 117.3(8) .
C7 C8 H8A 121.4 .
C9 C8 H8A 121.4 .
N1 C9 C8 126.0(7) .
N1 C9 C10 113.9(6) .
C8 C9 C10 120.1(7) .
N2 C10 N3 113.4(7) .
N2 C10 C9 122.0(7) .
N3 C10 C9 124.7(7) .
C12 C11 N2 107.9(7) .
C12 C11 C13 122.1(8) .
N2 C11 C13 130.0(8) .
N3 C12 C11 107.4(7) .
N3 C12 C16 130.0(8) .
C11 C12 C16 122.6(8) .
C11 C13 C14 115.5(9) .
C11 C13 H13A 122.3 .
C14 C13 H13A 122.3 .
C15 C14 C13 122.6(9) .
C15 C14 H14A 118.7 .
C13 C14 H14A 118.7 .
C14 C15 C16 122.0(9) .
C14 C15 H15A 119.0 .
C16 C15 H15A 119.0 .
C12 C16 C15 115.2(8) .
C12 C16 H16A 122.4 .
C15 C16 H16A 122.4 .
O2 C17 O1 124.8(8) .
O2 C17 C18 118.4(8) .
O1 C17 C18 116.8(7) .
N4 C18 C19 122.2(7) .
N4 C18 C17 116.4(7) .
C19 C18 C17 121.3(7) .
C20 C19 C18 119.4(8) .
C20 C19 H19A 120.3 .
C18 C19 H19A 120.3 .
C19 C20 C21 119.2(8) .
C19 C20 H20A 120.4 .
C21 C20 H20A 120.4 .
C26 C21 C20 118.8(8) .
C26 C21 C22 120.4(8) .
C20 C21 C22 120.8(8) .
C23 C22 C21 119.0(9) .
C23 C22 H22A 120.5 .
C21 C22 H22A 120.5 .
C22 C23 C24 120.3(9) .
C22 C23 H23A 119.9 .
C24 C23 H23A 119.9 .
C25 C24 C23 120.9(9) .
C25 C24 H24A 119.6 .
C23 C24 H24A 119.6 .
C24 C25 C26 120.2(9) .
C24 C25 H25A 119.9 .
C26 C25 H25A 119.9 .
N4 C26 C21 120.4(7) .
N4 C26 C25 120.3(7) .
C21 C26 C25 119.3(8) .
C32 C27 C28 116.0(9) .
C32 C27 H27A 122.0 .
C28 C27 H27A 122.0 .
C27 C28 C29 121.5(10) .
C27 C28 H28A 119.3 .
C29 C28 H28A 119.3 .
C30 C29 C28 122.4(9) .
C30 C29 H29A 118.8 .
C28 C29 H29A 118.8 .
C31 C30 C29 115.6(9) .
C31 C30 H30A 122.2 .
C29 C30 H30A 122.2 .
C30 C31 N6 129.8(8) .
C30 C31 C32 122.9(8) .
N6 C31 C32 107.3(7) .
C27 C32 C31 121.6(8) .
C27 C32 N5 130.4(8) .
C31 C32 N5 108.0(7) .
N5 C33 N6 113.1(7) .
N5 C33 C34 122.1(7) .
N6 C33 C34 124.9(7) .
N7 C34 C35 125.6(7) .
N7 C34 C33 115.5(7) .
C35 C34 C33 118.9(7) .
C36 C35 C34 116.7(8) .
C36 C35 H35A 121.6 .
C34 C35 H35A 121.6 .
C35 C36 C37 119.8(8) .
C35 C36 H36A 120.1 .
C37 C36 H36A 120.1 .
C42 C37 C36 121.8(8) .
C42 C37 C38 119.3(8) .
C36 C37 C38 118.9(8) .
N7 C38 C39 118.8(7) .
N7 C38 C37 121.0(7) .
C39 C38 C37 120.2(7) .
C40 C39 C38 118.8(8) .
C40 C39 H39A 120.6 .
C38 C39 H39A 120.6 .
C39 C40 C41 121.2(9) .
C39 C40 H40A 119.4 .
C41 C40 H40A 119.4 .
C42 C41 C40 119.7(9) .
C42 C41 H41A 120.2 .
C40 C41 H41A 120.2 .
C41 C42 C37 120.7(9) .
C41 C42 H42A 119.7 .
C37 C42 H42A 119.7 .
O3 C43 O4 126.4(8) .
O3 C43 C44 117.4(7) .
O4 C43 C44 116.2(7) .
N8 C44 C45 123.4(8) .
N8 C44 C43 115.4(7) .
C45 C44 C43 121.1(8) .
C46 C45 C44 117.8(9) .
C46 C45 H45A 121.1 .
C44 C45 H45A 121.1 .
C45 C46 C47 118.9(9) .
C45 C46 H46A 120.6 .
C47 C46 H46A 120.6 .
C46 C47 C52 119.9(8) .
C46 C47 C48 121.3(9) .
C52 C47 C48 118.7(9) .
C49 C48 C47 119.0(10) .
C49 C48 H48A 120.5 .
C47 C48 H48A 120.5 .
C48 C49 C50 121.9(10) .
C48 C49 H49A 119.1 .
C50 C49 H49A 119.1 .
C51 C50 C49 120.8(11) .
C51 C50 H50A 119.6 .
C49 C50 H50A 119.6 .
C50 C51 C52 117.8(10) .
C50 C51 H51A 121.1 .
C52 C51 H51A 121.1 .
N8 C52 C51 119.3(8) .
N8 C52 C47 119.2(8) .
C51 C52 C47 121.5(8) .
HW2A OW2 HW2B 109.5 .
OW1 OW1 HW1A 37.8 3_565
OW1 OW1 HW1B 109.9 3_565
HW1A OW1 HW1B 109.5 .
C54 C53 H53A 109.5 .
C54 C53 H53B 109.5 .
H53A C53 H53B 109.5 .
C54 C53 H53C 109.5 .
H53A C53 H53C 109.5 .
H53B C53 H53C 109.5 .
N9 C54 C53 159(8) .

loop_
_geom_bond_atom_site_label_1
_geom_bond_atom_site_label_2
_geom_bond_distance
_geom_bond_site_symmetry_2
In1 O1 2.157(6) .
In1 N2 2.206(6) .
In1 N4 2.314(6) .
In1 Cl2 2.406(2) .
In1 Cl1 2.418(2) .
In1 N1 2.461(6) .
In2 O3 2.183(6) .
In2 N5 2.203(6) .
In2 N8 2.301(6) .
In2 Cl4 2.412(2) .
In2 Cl3 2.418(2) .
In2 N7 2.427(6) .
O1 C17 1.274(10) .
O2 C17 1.249(10) .
O3 C43 1.224(10) .
O4 C43 1.263(10) .
N1 C9 1.333(10) .
N1 C6 1.396(10) .
N2 C10 1.332(10) .
N2 C11 1.405(10) .
N3 C10 1.354(10) .
N3 C12 1.383(11) .
N3 H3A 0.8800 .
N4 C18 1.331(10) .
N4 C26 1.378(10) .
N5 C33 1.336(10) .
N5 C32 1.408(10) .
N6 C33 1.368(10) .
N6 C31 1.396(10) .
N6 H6A 0.8800 .
N7 C34 1.323(10) .
N7 C38 1.392(10) .
N8 C44 1.338(11) .
N8 C52 1.357(10) .
N9 C54 0.88(13) .
C1 C2 1.385(12) .
C1 C6 1.397(12) .
C1 H1A 0.9500 .
C2 C3 1.429(14) .
C2 H2A 0.9500 .
C3 C4 1.377(14) .
C3 H3B 0.9500 .
C4 C5 1.433(12) .
C4 H4A 0.9500 .
C5 C7 1.421(12) .
C5 C6 1.430(12) .
C7 C8 1.376(12) .
C7 H7A 0.9500 .
C8 C9 1.415(11) .
C8 H8A 0.9500 .
C9 C10 1.475(11) .
C11 C12 1.399(12) .
C11 C13 1.411(12) .
C12 C16 1.411(12) .
C13 C14 1.411(12) .
C13 H13A 0.9500 .
C14 C15 1.394(14) .
C14 H14A 0.9500 .
C15 C16 1.422(14) .
C15 H15A 0.9500 .
C16 H16A 0.9500 .
C17 C18 1.507(11) .
C18 C19 1.420(11) .
C19 C20 1.356(12) .
C19 H19A 0.9500 .
C20 C21 1.431(12) .
C20 H20A 0.9500 .
C21 C26 1.408(11) .
C21 C22 1.431(12) .
C22 C23 1.381(13) .
C22 H22A 0.9500 .
C23 C24 1.421(13) .
C23 H23A 0.9500 .
C24 C25 1.374(12) .
C24 H24A 0.9500 .
C25 C26 1.412(11) .
C25 H25A 0.9500 .
C27 C32 1.403(12) .
C27 C28 1.404(13) .
C27 H27A 0.9500 .
C28 C29 1.418(14) .
C28 H28A 0.9500 .
C29 C30 1.394(14) .
C29 H29A 0.9500 .
C30 C31 1.393(12) .
C30 H30A 0.9500 .
C31 C32 1.406(12) .
C33 C34 1.471(11) .
C34 C35 1.428(11) .
C35 C36 1.400(11) .
C35 H35A 0.9500 .
C36 C37 1.424(11) .
C36 H36A 0.9500 .
C37 C42 1.414(12) .
C37 C38 1.429(12) .
C38 C39 1.400(11) .
C39 C40 1.388(12) .
C39 H39A 0.9500 .
C40 C41 1.435(14) .
C40 H40A 0.9500 .
C41 C42 1.356(13) .
C41 H41A 0.9500 .
C42 H42A 0.9500 .
C43 C44 1.534(12) .
C44 C45 1.407(12) .
C45 C46 1.402(13) .
C45 H45A 0.9500 .
C46 C47 1.411(13) .
C46 H46A 0.9500 .
C47 C52 1.433(12) .
C47 C48 1.443(13) .
C48 C49 1.360(16) .
C48 H48A 0.9500 .
C49 C50 1.438(16) .
C49 H49A 0.9500 .
C50 C51 1.393(14) .
C50 H50A 0.9500 .
C51 C52 1.419(13) .
C51 H51A 0.9500 .
OW2 HW2A 0.8501 .
OW2 HW2B 0.8501 .
OW1 OW1 1.76(8) 3_565
OW1 HW1A 0.8500 .
OW1 HW1B 0.8501 .
C53 C54 1.47(7) .
C53 H53A 0.9800 .
C53 H53B 0.9800 .
C53 H53C 0.9800 .
